data_4070293
loop_
_publ_author_name
'Rosen, Evelyn L.'
'Varnado, C. Daniel'
'Tennyson, Andrew G.'
'Khramov, Dimitri M.'
'Kamplain, Justin W.'
'Sung, Daphne H.'
'Cresswell, Philip T.'
'Lynch, Vincent M.'
'Bielawski, Christopher W.'

_publ_section_title
;
 Redox-Active N-Heterocyclic Carbenes: Design, Synthesis, and Evaluation
 of Their Electronic Properties
;
_journal_issue 23
_journal_name_full Organometallics
_journal_page_first 6695
_journal_paper_doi 10.1021/om900698x
_journal_volume 28
_journal_year 2009
_chemical_formula_moiety ' C27 H38 N2 Cl Fe Ir, C4 H8 O'
_chemical_formula_sum 'C31 H46 Cl Fe Ir N2 O'
_chemical_formula_weight 746.20
_chemical_name_common 5a
_chemical_name_systematic
;
 ?
;
_space_group_IT_number 15
_symmetry_cell_setting monoclinic
_symmetry_space_group_name_Hall '-C 2yc'
_symmetry_space_group_name_H-M 'C 1 2/c 1'
_atom_sites_solution_hydrogens geom
_atom_sites_solution_primary direct
_atom_sites_solution_secondary difmap
_audit_creation_method SHELXL-97
_cell_angle_alpha 90.00
_cell_angle_beta 123.273(2)
_cell_angle_gamma 90.000(5)
_cell_formula_units_Z 8
_cell_length_a 27.1909(9)
_cell_length_b 12.7307(6)
_cell_length_c 20.7571(7)
_cell_measurement_reflns_used 25154
_cell_measurement_temperature 153(2)
_cell_measurement_theta_max 27.5
_cell_measurement_theta_min 1
_cell_volume 6007.4(4)
_computing_cell_refinement 'Collect software, Nonius B.V. 1998'
_computing_data_collection 'Collect software, Nonius B.V. 1998'
_computing_data_reduction
;
DENZO and Scalepack (Otwinoski and Minor, 1997)
;
_computing_molecular_graphics 'XP SHELXTL/PC, Siemens Analytical'
_computing_structure_refinement 'XL SHELXTL/PC, Siemens Analytical'
_computing_structure_solution
;

SIR97 - Altomare A., Burla M.C., Camalli M., Cascarano G.L., Giacovazzo C., 
Guagliardi A., Moliterni A.G.G., Polidori G.,Spagna R.
;
_diffrn_ambient_temperature 153(2)
_diffrn_measured_fraction_theta_full 0.998
_diffrn_measured_fraction_theta_max 0.998
_diffrn_measurement_device_type 'Nonius Kappa CCD'
_diffrn_measurement_method \w-scans
_diffrn_radiation_monochromator graphite
_diffrn_radiation_source 'fine-focus sealed tube'
_diffrn_radiation_type MoK\a
_diffrn_radiation_wavelength 0.71070
_diffrn_reflns_av_R_equivalents 0.0387
_diffrn_reflns_av_sigmaI/netI 0.0305
_diffrn_reflns_limit_h_max 35
_diffrn_reflns_limit_h_min -35
_diffrn_reflns_limit_k_max 16
_diffrn_reflns_limit_k_min -16
_diffrn_reflns_limit_l_max 26
_diffrn_reflns_limit_l_min -25
_diffrn_reflns_number 37891
_diffrn_reflns_theta_full 27.49
_diffrn_reflns_theta_max 27.49
_diffrn_reflns_theta_min 1.79
_exptl_absorpt_coefficient_mu 5.024
_exptl_absorpt_correction_T_max 0.634
_exptl_absorpt_correction_T_min 0.356
_exptl_absorpt_correction_type multi-scan
_exptl_absorpt_process_details
;
N.W. Alcock (1970). Cryst. Computing, p271
;
_exptl_crystal_colour yellow
_exptl_crystal_density_diffrn 1.650
_exptl_crystal_density_method 'not measured'
_exptl_crystal_description prisms
_exptl_crystal_F_000 2992
_exptl_crystal_size_max 0.31
_exptl_crystal_size_mid 0.11
_exptl_crystal_size_min 0.10
_refine_diff_density_max 1.540
_refine_diff_density_min -0.673
_refine_diff_density_rms 0.100
_refine_ls_extinction_method none
_refine_ls_goodness_of_fit_ref 1.049
_refine_ls_hydrogen_treatment mixed
_refine_ls_matrix_type full
_refine_ls_number_parameters 378
_refine_ls_number_reflns 6908
_refine_ls_number_restraints 68
_refine_ls_restrained_S_all 1.068
_refine_ls_R_factor_all 0.0349
_refine_ls_R_factor_gt 0.0256
_refine_ls_shift/su_max 0.039
_refine_ls_shift/su_mean 0.001
_refine_ls_structure_factor_coef Fsqd
_refine_ls_weighting_details 'calc w=1/[\s^2^(Fo^2^)+(0.0303P)^2^+13.4828P] where P=(Fo^2^+2Fc^2^)/3'
_refine_ls_weighting_scheme calc
_refine_ls_wR_factor_gt 0.0597
_refine_ls_wR_factor_ref 0.0639
_reflns_number_gt 5940
_reflns_number_total 6908
_reflns_threshold_expression >2sigma(I)
_cod_data_source_file om900698x_si_002.cif
_cod_data_source_block ircod
_cod_depositor_comments
;
The following automatic conversions were performed:

'_symmetry_cell_setting' value 'Monoclinic' changed to 'monoclinic'
according to /home/saulius/struct/CIF-dictionaries/cif_core.dic
dictionary named 'cif_core.dic' version 2.4.2 from 2011-04-26.

Automatic conversion script
Id: cif_fix_values 1715 2011-07-08 13:25:40Z adriana 
;
_cod_original_cell_volume 6007.3(4)
_cod_original_sg_symbol_H-M C2/c
_cod_database_code 4070293

loop_
_symmetry_equiv_pos_as_xyz
'x, y, z'
'-x, y, -z+1/2'
'x+1/2, y+1/2, z'
'-x+1/2, y+1/2, -z+1/2'
'-x, -y, -z'
'x, -y, z-1/2'
'-x+1/2, -y+1/2, -z'
'x+1/2, -y+1/2, z-1/2'

loop_
_atom_site_label
_atom_site_type_symbol
_atom_site_fract_x
_atom_site_fract_y
_atom_site_fract_z
_atom_site_U_iso_or_equiv
_atom_site_adp_type
_atom_site_occupancy
_atom_site_symmetry_multiplicity
_atom_site_calc_flag
_atom_site_refinement_flags
Ir1 Ir 0.331694(5) 0.564980(9) 0.834876(7) 0.02263(5) Uani 1 1 d .
Fe1 Fe 0.107346(19) 0.58555(4) 0.58194(2) 0.02237(10) Uani 1 1 d .
Cl1 Cl 0.30159(4) 0.38773(6) 0.80292(5) 0.03565(19) Uani 1 1 d .
N1 N 0.20286(11) 0.5996(2) 0.75066(14) 0.0211(5) Uani 1 1 d .
N2 N 0.23931(11) 0.6038(2) 0.66997(14) 0.0211(5) Uani 1 1 d .
C1 C 0.24799(14) 0.5972(2) 0.74109(17) 0.0213(6) Uani 1 1 d .
C2 C 0.14146(14) 0.5897(2) 0.69252(17) 0.0216(6) Uani 1 1 d .
C3 C 0.11147(14) 0.4914(3) 0.66292(18) 0.0255(7) Uani 1 1 d .
H3 H 0.1286 0.4235 0.6784 0.031 Uiso 1 1 calc R
C4 C 0.05160(14) 0.5138(3) 0.60636(19) 0.0303(7) Uani 1 1 d .
H4 H 0.0219 0.4635 0.5761 0.036 Uiso 1 1 calc R
C5 C 0.04377(14) 0.6244(3) 0.60269(19) 0.0303(7) Uani 1 1 d .
H5 H 0.0078 0.6604 0.5695 0.036 Uiso 1 1 calc R
C6 C 0.09886(13) 0.6725(3) 0.65707(18) 0.0257(7) Uani 1 1 d .
H6 H 0.1060 0.7455 0.6678 0.031 Uiso 1 1 calc R
C7 C 0.18434(13) 0.6014(3) 0.59700(17) 0.0228(6) Uani 1 1 d .
C8 C 0.14847(14) 0.6883(3) 0.55244(18) 0.0276(7) Uani 1 1 d .
H8 H 0.1566 0.7604 0.5659 0.033 Uiso 1 1 calc R
C9 C 0.09838(15) 0.6469(3) 0.48418(18) 0.0332(8) Uani 1 1 d .
H9 H 0.0665 0.6868 0.4446 0.040 Uiso 1 1 calc R
C10 C 0.10406(15) 0.5365(3) 0.48522(19) 0.0343(8) Uani 1 1 d .
H10 H 0.0766 0.4896 0.4464 0.041 Uiso 1 1 calc R
C11 C 0.15752(14) 0.5074(3) 0.55387(18) 0.0276(7) Uani 1 1 d .
H11 H 0.1728 0.4382 0.5686 0.033 Uiso 1 1 calc R
C12 C 0.21468(15) 0.5739(2) 0.82799(18) 0.0244(7) Uani 1 1 d .
H12A H 0.2573 0.5819 0.8669 0.029 Uiso 1 1 calc R
H12B H 0.2045 0.4993 0.8281 0.029 Uiso 1 1 calc R
C13 C 0.18107(15) 0.6413(3) 0.85211(18) 0.0294(7) Uani 1 1 d .
H13 H 0.1381 0.6350 0.8116 0.035 Uiso 1 1 calc R
C14 C 0.19781(18) 0.7572(3) 0.8615(2) 0.0403(9) Uani 1 1 d .
H14A H 0.2392 0.7654 0.9034 0.060 Uiso 1 1 calc R
H14B H 0.1730 0.7969 0.8736 0.060 Uiso 1 1 calc R
H14C H 0.1920 0.7837 0.8134 0.060 Uiso 1 1 calc R
C15 C 0.19218(19) 0.5966(3) 0.9276(2) 0.0437(9) Uani 1 1 d .
H15A H 0.2343 0.6004 0.9678 0.066 Uiso 1 1 calc R
H15B H 0.1793 0.5232 0.9199 0.066 Uiso 1 1 calc R
H15C H 0.1701 0.6376 0.9436 0.066 Uiso 1 1 calc R
C16 C 0.28903(15) 0.5809(3) 0.66147(19) 0.0279(7) Uani 1 1 d .
H16A H 0.2867 0.5065 0.6462 0.033 Uiso 1 1 calc R
H16B H 0.3265 0.5904 0.7120 0.033 Uiso 1 1 calc R
C17 C 0.28977(15) 0.6509(3) 0.6018(2) 0.0358(8) Uani 1 1 d .
H17 H 0.2512 0.6431 0.5515 0.043 Uiso 1 1 calc R
C18 C 0.29829(18) 0.7657(3) 0.6245(2) 0.0478(10) Uani 1 1 d .
H18A H 0.2676 0.7879 0.6328 0.072 Uiso 1 1 calc R
H18B H 0.2957 0.8080 0.5834 0.072 Uiso 1 1 calc R
H18C H 0.3370 0.7754 0.6722 0.072 Uiso 1 1 calc R
C19 C 0.3383(2) 0.6112(4) 0.5917(3) 0.0587(12) Uani 1 1 d .
H19A H 0.3366 0.6498 0.5496 0.088 Uiso 1 1 calc R
H19B H 0.3327 0.5361 0.5794 0.088 Uiso 1 1 calc R
H19C H 0.3768 0.6224 0.6395 0.088 Uiso 1 1 calc R
C1A C 0.42380(15) 0.5220(3) 0.9007(2) 0.0378(9) Uani 1 1 d .
C2A C 0.40439(17) 0.5252(3) 0.9502(2) 0.0386(9) Uani 1 1 d .
C3A C 0.4194(2) 0.6147(4) 1.0065(2) 0.0624(13) Uani 1 1 d .
H3A1 H 0.4176 0.5881 1.0500 0.075 Uiso 1 1 calc R
H3A2 H 0.4604 0.6371 1.0276 0.075 Uiso 1 1 calc R
C4A C 0.3807(2) 0.7076(4) 0.9736(2) 0.0580(12) Uani 1 1 d .
H4A1 H 0.4053 0.7716 0.9942 0.070 Uiso 1 1 calc R
H4A2 H 0.3535 0.7079 0.9913 0.070 Uiso 1 1 calc R
C5A C 0.34446(15) 0.7135(3) 0.8860(2) 0.0329(8) Uani 1 1 d .
C6A C 0.36780(15) 0.7134(3) 0.8397(2) 0.0353(8) Uani 1 1 d .
C7A C 0.43330(17) 0.7105(4) 0.8725(3) 0.0608(13) Uani 1 1 d .
H7A1 H 0.4399 0.7401 0.8338 0.073 Uiso 1 1 calc R
H7A2 H 0.4537 0.7566 0.9185 0.073 Uiso 1 1 calc R
C8A C 0.46009(19) 0.6061(4) 0.8945(3) 0.0623(13) Uani 1 1 d .
H8A1 H 0.4981 0.6118 0.9448 0.075 Uiso 1 1 calc R
H8A2 H 0.4688 0.5832 0.8562 0.075 Uiso 1 1 calc R
O1B O 0.0538(3) 0.4103(6) 0.7818(4) 0.0574(17) Uani 0.50 1 d PDU
C2B C 0.0171(5) 0.3153(7) 0.7685(10) 0.103(5) Uani 0.50 1 d PDU
H2BA H 0.0370 0.2674 0.8111 0.124 Uiso 0.50 1 d PR
H2BB H 0.0083 0.2797 0.7225 0.124 Uiso 0.50 1 d PR
C3B C -0.0375(6) 0.3562(10) 0.7605(10) 0.128(6) Uani 0.50 1 d PDU
H3BA H -0.0336 0.3589 0.8094 0.154 Uiso 0.50 1 d PR
H3BB H -0.0706 0.3127 0.7260 0.154 Uiso 0.50 1 d PR
C4B C -0.0448(6) 0.4652(12) 0.728(2) 0.26(2) Uani 0.50 1 d PDU
H4BA H -0.0670 0.5093 0.7401 0.316 Uiso 0.50 1 d PR
H4BB H -0.0641 0.4626 0.6727 0.316 Uiso 0.50 1 d PR
C5B C 0.0171(4) 0.5041(7) 0.7639(11) 0.095(4) Uani 0.50 1 d PDU
H5BA H 0.0205 0.5493 0.7295 0.114 Uiso 0.50 1 d PR
H5BB H 0.0287 0.5427 0.8099 0.114 Uiso 0.50 1 d PR
O1C O 0.5000 0.4702(9) 0.7500 0.182(4) Uani 1 2 d SU
C2C C 0.5442(4) 0.3996(7) 0.7558(6) 0.128(3) Uani 1 1 d U
H2CA H 0.5454 0.4060 0.7092 0.154 Uiso 1 1 calc R
H2CB H 0.5834 0.4186 0.8012 0.154 Uiso 1 1 calc R
C3C C 0.5305(3) 0.2975(7) 0.7630(6) 0.130(3) Uani 1 1 d U
H3CA H 0.5551 0.2744 0.8174 0.156 Uiso 1 1 calc R
H3CB H 0.5373 0.2494 0.7312 0.156 Uiso 1 1 calc R
H6A H 0.3445(16) 0.748(3) 0.792(2) 0.035(10) Uiso 1 1 d .
H5A H 0.3089(16) 0.753(3) 0.867(2) 0.031(9) Uiso 1 1 d .
H2A H 0.3963(17) 0.461(3) 0.965(2) 0.037(11) Uiso 1 1 d .
H1A H 0.4280(18) 0.456(3) 0.887(2) 0.040(11) Uiso 1 1 d .

loop_
_atom_site_aniso_label
_atom_site_aniso_U_11
_atom_site_aniso_U_22
_atom_site_aniso_U_33
_atom_site_aniso_U_23
_atom_site_aniso_U_13
_atom_site_aniso_U_12
Ir1 0.02168(7) 0.02001(7) 0.01993(8) 0.00167(5) 0.00743(6) 0.00306(4)
Fe1 0.0203(2) 0.0283(2) 0.0167(2) -0.00114(18) 0.00897(19) -0.00126(18)
Cl1 0.0460(5) 0.0188(4) 0.0387(5) 0.0009(3) 0.0210(4) 0.0030(4)
N1 0.0228(13) 0.0218(13) 0.0157(12) 0.0002(10) 0.0086(11) -0.0013(10)
N2 0.0198(13) 0.0236(13) 0.0193(13) 0.0005(10) 0.0105(11) 0.0001(10)
C1 0.0246(15) 0.0136(13) 0.0198(15) -0.0002(12) 0.0085(13) 0.0031(12)
C2 0.0235(15) 0.0247(16) 0.0188(15) -0.0009(12) 0.0131(13) 0.0002(12)
C3 0.0262(16) 0.0277(17) 0.0227(15) -0.0008(13) 0.0135(14) -0.0033(13)
C4 0.0257(17) 0.037(2) 0.0272(17) -0.0012(15) 0.0140(14) -0.0083(14)
C5 0.0230(16) 0.043(2) 0.0245(17) 0.0046(15) 0.0132(14) 0.0037(14)
C6 0.0260(16) 0.0288(17) 0.0233(16) -0.0029(13) 0.0141(14) 0.0006(13)
C7 0.0229(15) 0.0278(16) 0.0199(15) 0.0011(13) 0.0131(13) 0.0009(13)
C8 0.0291(17) 0.0316(18) 0.0231(16) 0.0056(14) 0.0149(14) 0.0007(14)
C9 0.0267(17) 0.052(2) 0.0183(16) 0.0082(15) 0.0106(14) 0.0039(16)
C10 0.0291(18) 0.052(2) 0.0210(17) -0.0108(16) 0.0131(15) -0.0080(16)
C11 0.0292(17) 0.0317(18) 0.0255(16) -0.0058(14) 0.0174(14) -0.0018(14)
C12 0.0289(17) 0.0272(17) 0.0159(15) 0.0016(12) 0.0116(14) -0.0003(13)
C13 0.0319(18) 0.0374(19) 0.0211(16) -0.0021(14) 0.0160(15) 0.0003(15)
C14 0.052(2) 0.037(2) 0.037(2) -0.0050(17) 0.0276(19) 0.0021(18)
C15 0.061(3) 0.051(2) 0.031(2) -0.0003(18) 0.033(2) -0.002(2)
C16 0.0252(16) 0.0333(18) 0.0263(17) 0.0035(14) 0.0148(15) 0.0031(13)
C17 0.0281(17) 0.053(2) 0.0296(18) 0.0077(17) 0.0180(16) 0.0009(16)
C18 0.047(2) 0.051(3) 0.046(2) 0.0148(19) 0.026(2) -0.0083(19)
C19 0.051(3) 0.085(4) 0.061(3) 0.014(3) 0.044(2) 0.006(2)
C1A 0.0265(18) 0.033(2) 0.040(2) 0.0066(17) 0.0092(17) 0.0122(15)
C2A 0.039(2) 0.037(2) 0.0222(17) 0.0076(16) 0.0054(16) 0.0091(17)
C3A 0.082(3) 0.053(3) 0.027(2) -0.0008(19) 0.014(2) 0.011(3)
C4A 0.058(3) 0.052(3) 0.032(2) -0.0112(19) 0.004(2) 0.010(2)
C5A 0.0276(17) 0.0222(17) 0.0314(18) -0.0035(14) 0.0050(15) 0.0014(14)
C6A 0.0223(17) 0.0253(18) 0.046(2) 0.0037(16) 0.0106(16) -0.0039(14)
C7A 0.031(2) 0.043(3) 0.096(4) 0.013(2) 0.027(2) 0.0013(18)
C8A 0.028(2) 0.062(3) 0.087(4) 0.022(3) 0.025(2) 0.009(2)
O1B 0.061(4) 0.080(5) 0.055(4) -0.006(3) 0.046(3) -0.002(3)
C2B 0.116(10) 0.134(9) 0.102(10) -0.009(7) 0.088(8) -0.015(7)
C3B 0.145(10) 0.136(10) 0.109(9) 0.002(8) 0.073(8) -0.015(8)
C4B 0.26(2) 0.27(2) 0.27(2) -0.016(10) 0.144(14) 0.027(10)
C5B 0.093(9) 0.115(8) 0.112(8) 0.030(7) 0.078(8) 0.049(6)
O1C 0.165(7) 0.143(7) 0.220(8) 0.000 0.095(6) 0.000
C2C 0.093(5) 0.126(6) 0.179(7) 0.027(5) 0.083(5) 0.001(4)
C3C 0.106(5) 0.121(6) 0.192(7) -0.013(5) 0.100(5) 0.000(4)

loop_
_atom_type_symbol
_atom_type_description
_atom_type_scat_dispersion_real
_atom_type_scat_dispersion_imag
_atom_type_scat_source
C C 0.0033 0.0016 'International Tables Vol C Tables 4.2.6.8 and 6.1.1.4'
H H 0.0000 0.0000 'International Tables Vol C Tables 4.2.6.8 and 6.1.1.4'
N N 0.0061 0.0033 'International Tables Vol C Tables 4.2.6.8 and 6.1.1.4'
Cl Cl 0.1484 0.1585 'International Tables Vol C Tables 4.2.6.8 and 6.1.1.4'
Fe Fe 0.3463 0.8444 'International Tables Vol C Tables 4.2.6.8 and 6.1.1.4'
Ir Ir -1.4442 7.9887 'International Tables Vol C Tables 4.2.6.8 and 6.1.1.4'
O O 0.0106 0.0060 'International Tables Vol C Tables 4.2.6.8 and 6.1.1.4'

loop_
_geom_angle_atom_site_label_1
_geom_angle_atom_site_label_2
_geom_angle_atom_site_label_3
_geom_angle
_geom_angle_site_symmetry_1
_geom_angle_site_symmetry_3
C1 Ir1 C5A 95.06(12) . .
C1 Ir1 C6A 96.34(13) . .
C5A Ir1 C6A 39.21(15) . .
C1 Ir1 C1A 159.93(15) . .
C5A Ir1 C1A 95.47(15) . .
C6A Ir1 C1A 81.31(15) . .
C1 Ir1 C2A 162.07(15) . .
C5A Ir1 C2A 81.67(15) . .
C6A Ir1 C2A 92.19(16) . .
C1A Ir1 C2A 37.41(15) . .
C1 Ir1 Cl1 83.83(9) . .
C5A Ir1 Cl1 159.22(11) . .
C6A Ir1 Cl1 161.57(11) . .
C1A Ir1 Cl1 92.20(11) . .
C2A Ir1 Cl1 93.00(12) . .
C2 Fe1 C7 91.89(13) . .
C2 Fe1 C11 113.18(13) . .
C7 Fe1 C11 42.28(13) . .
C2 Fe1 C3 42.39(12) . .
C7 Fe1 C3 111.35(13) . .
C11 Fe1 C3 102.15(14) . .
C2 Fe1 C8 110.75(13) . .
C7 Fe1 C8 42.11(13) . .
C11 Fe1 C8 69.96(13) . .
C3 Fe1 C8 148.19(13) . .
C2 Fe1 C6 42.28(13) . .
C7 Fe1 C6 112.69(13) . .
C11 Fe1 C6 150.83(13) . .
C3 Fe1 C6 70.19(13) . .
C8 Fe1 C6 101.25(14) . .
C2 Fe1 C4 70.17(13) . .
C7 Fe1 C4 151.38(14) . .
C11 Fe1 C4 123.99(15) . .
C3 Fe1 C4 40.74(13) . .
C8 Fe1 C4 165.15(14) . .
C6 Fe1 C4 69.05(14) . .
C2 Fe1 C10 153.60(14) . .
C7 Fe1 C10 69.87(13) . .
C11 Fe1 C10 40.70(14) . .
C3 Fe1 C10 125.85(15) . .
C8 Fe1 C10 68.64(14) . .
C6 Fe1 C10 162.68(15) . .
C4 Fe1 C10 117.54(14) . .
C2 Fe1 C5 70.04(13) . .
C7 Fe1 C5 153.22(14) . .
C11 Fe1 C5 163.44(14) . .
C3 Fe1 C5 68.74(13) . .
C8 Fe1 C5 125.15(14) . .
C6 Fe1 C5 40.91(13) . .
C4 Fe1 C5 40.36(15) . .
C10 Fe1 C5 133.27(14) . .
C2 Fe1 C9 150.76(14) . .
C7 Fe1 C9 69.83(13) . .
C11 Fe1 C9 68.64(14) . .
C3 Fe1 C9 165.62(15) . .
C8 Fe1 C9 40.76(13) . .
C6 Fe1 C9 123.28(15) . .
C4 Fe1 C9 134.91(13) . .
C10 Fe1 C9 40.16(15) . .
C5 Fe1 C9 117.12(14) . .
C1 N1 C2 127.5(3) . .
C1 N1 C12 118.6(3) . .
C2 N1 C12 110.6(2) . .
C1 N2 C7 127.2(3) . .
C1 N2 C16 119.2(3) . .
C7 N2 C16 111.1(2) . .
N1 C1 N2 121.9(3) . .
N1 C1 Ir1 119.1(2) . .
N2 C1 Ir1 118.6(2) . .
N1 C2 C3 124.3(3) . .
N1 C2 C6 127.4(3) . .
C3 C2 C6 108.2(3) . .
N1 C2 Fe1 125.2(2) . .
C3 C2 Fe1 71.37(17) . .
C6 C2 Fe1 71.78(18) . .
C4 C3 C2 107.7(3) . .
C4 C3 Fe1 71.14(19) . .
C2 C3 Fe1 66.24(17) . .
C4 C3 H3 126.2 . .
C2 C3 H3 126.2 . .
Fe1 C3 H3 128.0 . .
C3 C4 C5 108.3(3) . .
C3 C4 Fe1 68.12(18) . .
C5 C4 Fe1 69.86(18) . .
C3 C4 H4 125.8 . .
C5 C4 H4 125.8 . .
Fe1 C4 H4 127.8 . .
C4 C5 C6 108.8(3) . .
C4 C5 Fe1 69.78(18) . .
C6 C5 Fe1 68.36(18) . .
C4 C5 H5 125.6 . .
C6 C5 H5 125.6 . .
Fe1 C5 H5 127.8 . .
C5 C6 C2 107.0(3) . .
C5 C6 Fe1 70.73(19) . .
C2 C6 Fe1 65.95(17) . .
C5 C6 H6 126.5 . .
C2 C6 H6 126.5 . .
Fe1 C6 H6 128.3 . .
C8 C7 N2 128.0(3) . .
C8 C7 C11 108.0(3) . .
N2 C7 C11 123.9(3) . .
C8 C7 Fe1 71.62(18) . .
N2 C7 Fe1 125.3(2) . .
C11 C7 Fe1 71.31(18) . .
C9 C8 C7 107.4(3) . .
C9 C8 Fe1 71.09(19) . .
C7 C8 Fe1 66.28(18) . .
C9 C8 H8 126.3 . .
C7 C8 H8 126.3 . .
Fe1 C8 H8 127.9 . .
C10 C9 C8 108.4(3) . .
C10 C9 Fe1 69.80(19) . .
C8 C9 Fe1 68.16(18) . .
C10 C9 H9 125.8 . .
C8 C9 H9 125.8 . .
Fe1 C9 H9 127.8 . .
C9 C10 C11 108.6(3) . .
C9 C10 Fe1 70.04(19) . .
C11 C10 Fe1 68.08(18) . .
C9 C10 H10 125.7 . .
C11 C10 H10 125.7 . .
Fe1 C10 H10 127.8 . .
C10 C11 C7 107.4(3) . .
C10 C11 Fe1 71.22(19) . .
C7 C11 Fe1 66.41(17) . .
C10 C11 H11 126.3 . .
C7 C11 H11 126.3 . .
Fe1 C11 H11 127.6 . .
N1 C12 C13 114.6(3) . .
N1 C12 H12A 108.6 . .
C13 C12 H12A 108.6 . .
N1 C12 H12B 108.6 . .
C13 C12 H12B 108.6 . .
H12A C12 H12B 107.6 . .
C12 C13 C14 113.3(3) . .
C12 C13 C15 108.0(3) . .
C14 C13 C15 110.5(3) . .
C12 C13 H13 108.3 . .
C14 C13 H13 108.3 . .
C15 C13 H13 108.3 . .
C13 C14 H14A 109.5 . .
C13 C14 H14B 109.5 . .
H14A C14 H14B 109.5 . .
C13 C14 H14C 109.5 . .
H14A C14 H14C 109.5 . .
H14B C14 H14C 109.5 . .
C13 C15 H15A 109.5 . .
C13 C15 H15B 109.5 . .
H15A C15 H15B 109.5 . .
C13 C15 H15C 109.5 . .
H15A C15 H15C 109.5 . .
H15B C15 H15C 109.5 . .
N2 C16 C17 113.5(3) . .
N2 C16 H16A 108.9 . .
C17 C16 H16A 108.9 . .
N2 C16 H16B 108.9 . .
C17 C16 H16B 108.9 . .
H16A C16 H16B 107.7 . .
C18 C17 C19 111.4(3) . .
C18 C17 C16 112.1(3) . .
C19 C17 C16 108.3(3) . .
C18 C17 H17 108.3 . .
C19 C17 H17 108.3 . .
C16 C17 H17 108.3 . .
C17 C18 H18A 109.5 . .
C17 C18 H18B 109.5 . .
H18A C18 H18B 109.5 . .
C17 C18 H18C 109.5 . .
H18A C18 H18C 109.5 . .
H18B C18 H18C 109.5 . .
C17 C19 H19A 109.5 . .
C17 C19 H19B 109.5 . .
H19A C19 H19B 109.5 . .
C17 C19 H19C 109.5 . .
H19A C19 H19C 109.5 . .
H19B C19 H19C 109.5 . .
C2A C1A C8A 125.0(4) . .
C2A C1A Ir1 71.5(2) . .
C8A C1A Ir1 110.6(3) . .
C2A C1A H1A 115(3) . .
C8A C1A H1A 115(3) . .
Ir1 C1A H1A 110(3) . .
C1A C2A C3A 122.7(4) . .
C1A C2A Ir1 71.1(2) . .
C3A C2A Ir1 111.8(3) . .
C1A C2A H2A 118(2) . .
C3A C2A H2A 114(2) . .
Ir1 C2A H2A 109(2) . .
C4A C3A C2A 115.0(4) . .
C4A C3A H3A1 108.5 . .
C2A C3A H3A1 108.5 . .
C4A C3A H3A2 108.5 . .
C2A C3A H3A2 108.5 . .
H3A1 C3A H3A2 107.5 . .
C3A C4A C5A 115.0(3) . .
C3A C4A H4A1 108.5 . .
C5A C4A H4A1 108.5 . .
C3A C4A H4A2 108.5 . .
C5A C4A H4A2 108.5 . .
H4A1 C4A H4A2 107.5 . .
C6A C5A C4A 125.1(3) . .
C6A C5A Ir1 70.6(2) . .
C4A C5A Ir1 112.2(3) . .
C6A C5A H5A 117(2) . .
C4A C5A H5A 111(2) . .
Ir1 C5A H5A 114(2) . .
C5A C6A C7A 123.3(4) . .
C5A C6A Ir1 70.2(2) . .
C7A C6A Ir1 113.6(3) . .
C5A C6A H6A 115(2) . .
C7A C6A H6A 115(2) . .
Ir1 C6A H6A 110(2) . .
C8A C7A C6A 115.0(4) . .
C8A C7A H7A1 108.5 . .
C6A C7A H7A1 108.5 . .
C8A C7A H7A2 108.5 . .
C6A C7A H7A2 108.5 . .
H7A1 C7A H7A2 107.5 . .
C7A C8A C1A 115.7(4) . .
C7A C8A H8A1 108.4 . .
C1A C8A H8A1 108.4 . .
C7A C8A H8A2 108.4 . .
C1A C8A H8A2 108.4 . .
H8A1 C8A H8A2 107.4 . .
C5B O1B C2B 108.6(4) . .
C3B C2B O1B 105.1(4) . .
C3B C2B H2BA 110.4 . .
O1B C2B H2BA 111.2 . .
C3B C2B H2BB 111.4 . .
O1B C2B H2BB 109.9 . .
H2BA C2B H2BB 108.8 . .
C2B C3B C4B 104.2(7) . .
C2B C3B H3BA 111.6 . .
C4B C3B H3BA 110.8 . .
C2B C3B H3BB 110.4 . .
C4B C3B H3BB 110.9 . .
H3BA C3B H3BB 108.9 . .
C5B C4B C3B 104.1(7) . .
C5B C4B H4BA 111.8 . .
C3B C4B H4BA 111.2 . .
C5B C4B H4BB 109.9 . .
C3B C4B H4BB 110.9 . .
H4BA C4B H4BB 109.0 . .
O1B C5B C4B 106.1(5) . .
O1B C5B H5BA 110.3 . .
C4B C5B H5BA 111.3 . .
O1B C5B H5BB 111.0 . .
C4B C5B H5BB 109.4 . .
H5BA C5B H5BB 108.7 . .
C2C O1C C2C 103.5(10) . 2_656
C3C C2C O1C 109.3(7) . .
C3C C2C H2CA 109.8 . .
O1C C2C H2CA 109.8 . .
C3C C2C H2CB 109.8 . .
O1C C2C H2CB 109.8 . .
H2CA C2C H2CB 108.3 . .
C2C C3C C3C 106.5(5) . 2_656
C2C C3C H3CA 110.4 . .
C3C C3C H3CA 110.4 2_656 .
C2C C3C H3CB 110.4 . .
C3C C3C H3CB 110.4 2_656 .
H3CA C3C H3CB 108.6 . .

loop_
_geom_bond_atom_site_label_1
_geom_bond_atom_site_label_2
_geom_bond_distance
_geom_bond_site_symmetry_2
Ir1 C1 2.068(3) .
Ir1 C5A 2.102(3) .
Ir1 C6A 2.106(3) .
Ir1 C1A 2.164(3) .
Ir1 C2A 2.169(3) .
Ir1 Cl1 2.3677(9) .
Fe1 C2 1.948(3) .
Fe1 C7 1.950(3) .
Fe1 C11 2.016(3) .
Fe1 C3 2.017(3) .
Fe1 C8 2.022(3) .
Fe1 C6 2.026(3) .
Fe1 C4 2.057(3) .
Fe1 C10 2.057(3) .
Fe1 C5 2.058(3) .
Fe1 C9 2.060(3) .
N1 C1 1.347(4) .
N1 C2 1.431(4) .
N1 C12 1.490(4) .
N2 C1 1.364(4) .
N2 C7 1.430(4) .
N2 C16 1.485(4) .
C2 C3 1.435(4) .
C2 C6 1.435(4) .
C3 C4 1.419(5) .
C3 H3 0.9500 .
C4 C5 1.419(5) .
C4 H4 0.9500 .
C5 C6 1.428(5) .
C5 H5 0.9500 .
C6 H6 0.9500 .
C7 C8 1.428(4) .
C7 C11 1.432(5) .
C8 C9 1.422(5) .
C8 H8 0.9500 .
C9 C10 1.414(5) .
C9 H9 0.9500 .
C10 C11 1.417(5) .
C10 H10 0.9500 .
C11 H11 0.9500 .
C12 C13 1.524(4) .
C12 H12A 0.9900 .
C12 H12B 0.9900 .
C13 C14 1.525(5) .
C13 C15 1.534(5) .
C13 H13 1.0000 .
C14 H14A 0.9800 .
C14 H14B 0.9800 .
C14 H14C 0.9800 .
C15 H15A 0.9800 .
C15 H15B 0.9800 .
C15 H15C 0.9800 .
C16 C17 1.534(5) .
C16 H16A 0.9900 .
C16 H16B 0.9900 .
C17 C18 1.514(6) .
C17 C19 1.532(5) .
C17 H17 1.0000 .
C18 H18A 0.9800 .
C18 H18B 0.9800 .
C18 H18C 0.9800 .
C19 H19A 0.9800 .
C19 H19B 0.9800 .
C19 H19C 0.9800 .
C1A C2A 1.389(6) .
C1A C8A 1.509(6) .
C1A H1A 0.92(4) .
C2A C3A 1.520(6) .
C2A H2A 0.94(4) .
C3A C4A 1.478(6) .
C3A H3A1 0.9900 .
C3A H3A2 0.9900 .
C4A C5A 1.522(5) .
C4A H4A1 0.9900 .
C4A H4A2 0.9900 .
C5A C6A 1.412(5) .
C5A H5A 0.96(4) .
C6A C7A 1.518(5) .
C6A H6A 0.95(4) .
C7A C8A 1.463(6) .
C7A H7A1 0.9900 .
C7A H7A2 0.9900 .
C8A H8A1 0.9900 .
C8A H8A2 0.9900 .
O1B C5B 1.467(8) .
O1B C2B 1.495(8) .
C2B C3B 1.494(9) .
C2B H2BA 0.9599 .
C2B H2BB 0.9601 .
C3B C4B 1.510(10) .
C3B H3BA 0.9602 .
C3B H3BB 0.9601 .
C4B C5B 1.502(10) .
C4B H4BA 0.9600 .
C4B H4BB 0.9599 .
C5B H5BA 0.9600 .
C5B H5BB 0.9601 .
O1C C2C 1.451(10) .
O1C C2C 1.451(10) 2_656
C2C C3C 1.383(10) .
C2C H2CA 0.9900 .
C2C H2CB 0.9900 .
C3C C3C 1.433(13) 2_656
C3C H3CA 0.9900 .
C3C H3CB 0.9900 .

loop_
_geom_torsion_atom_site_label_1
_geom_torsion_atom_site_label_2
_geom_torsion_atom_site_label_3
_geom_torsion_atom_site_label_4
_geom_torsion
_geom_torsion_site_symmetry_1
_geom_torsion_site_symmetry_4
C2 N1 C1 N2 12.4(5) . .
C12 N1 C1 N2 169.7(3) . .
C2 N1 C1 Ir1 -160.2(2) . .
C12 N1 C1 Ir1 -2.9(4) . .
C7 N2 C1 N1 -8.0(5) . .
C16 N2 C1 N1 -168.7(3) . .
C7 N2 C1 Ir1 164.7(2) . .
C16 N2 C1 Ir1 3.9(4) . .
C5A Ir1 C1 N1 -74.9(3) . .
C6A Ir1 C1 N1 -114.3(3) . .
C1A Ir1 C1 N1 163.7(3) . .
C2A Ir1 C1 N1 3.6(6) . .
Cl1 Ir1 C1 N1 84.2(2) . .
C5A Ir1 C1 N2 112.3(3) . .
C6A Ir1 C1 N2 72.9(3) . .
C1A Ir1 C1 N2 -9.2(5) . .
C2A Ir1 C1 N2 -169.2(4) . .
Cl1 Ir1 C1 N2 -88.6(2) . .
C1 N1 C2 C3 83.2(4) . .
C12 N1 C2 C3 -75.6(4) . .
C1 N1 C2 C6 -100.6(4) . .
C12 N1 C2 C6 100.6(3) . .
C1 N1 C2 Fe1 -7.3(4) . .
C12 N1 C2 Fe1 -166.1(2) . .
C7 Fe1 C2 N1 -0.9(3) . .
C11 Fe1 C2 N1 36.8(3) . .
C3 Fe1 C2 N1 119.4(3) . .
C8 Fe1 C2 N1 -39.5(3) . .
C6 Fe1 C2 N1 -123.4(3) . .
C4 Fe1 C2 N1 156.3(3) . .
C10 Fe1 C2 N1 44.0(5) . .
C5 Fe1 C2 N1 -160.7(3) . .
C9 Fe1 C2 N1 -50.5(4) . .
C7 Fe1 C2 C3 -120.27(19) . .
C11 Fe1 C2 C3 -82.6(2) . .
C8 Fe1 C2 C3 -158.89(18) . .
C6 Fe1 C2 C3 117.2(3) . .
C4 Fe1 C2 C3 36.92(19) . .
C10 Fe1 C2 C3 -75.3(4) . .
C5 Fe1 C2 C3 80.0(2) . .
C9 Fe1 C2 C3 -169.9(3) . .
C7 Fe1 C2 C6 122.5(2) . .
C11 Fe1 C2 C6 160.21(19) . .
C3 Fe1 C2 C6 -117.2(3) . .
C8 Fe1 C2 C6 83.9(2) . .
C4 Fe1 C2 C6 -80.3(2) . .
C10 Fe1 C2 C6 167.4(3) . .
C5 Fe1 C2 C6 -37.27(19) . .
C9 Fe1 C2 C6 72.9(3) . .
N1 C2 C3 C4 -179.8(3) . .
C6 C2 C3 C4 3.5(3) . .
Fe1 C2 C3 C4 -59.3(2) . .
N1 C2 C3 Fe1 -120.5(3) . .
C6 C2 C3 Fe1 62.7(2) . .
C2 Fe1 C3 C4 120.0(3) . .
C7 Fe1 C3 C4 -172.0(2) . .
C11 Fe1 C3 C4 -128.8(2) . .
C8 Fe1 C3 C4 159.8(3) . .
C6 Fe1 C3 C4 80.6(2) . .
C10 Fe1 C3 C4 -92.0(2) . .
C5 Fe1 C3 C4 36.8(2) . .
C9 Fe1 C3 C4 -80.1(6) . .
C7 Fe1 C3 C2 67.9(2) . .
C11 Fe1 C3 C2 111.19(19) . .
C8 Fe1 C3 C2 39.7(3) . .
C6 Fe1 C3 C2 -39.48(18) . .
C4 Fe1 C3 C2 -120.0(3) . .
C10 Fe1 C3 C2 147.95(19) . .
C5 Fe1 C3 C2 -83.3(2) . .
C9 Fe1 C3 C2 159.9(5) . .
C2 C3 C4 C5 -2.2(3) . .
Fe1 C3 C4 C5 -58.4(2) . .
C2 C3 C4 Fe1 56.3(2) . .
C2 Fe1 C4 C3 -38.35(19) . .
C7 Fe1 C4 C3 15.6(4) . .
C11 Fe1 C4 C3 66.8(2) . .
C8 Fe1 C4 C3 -134.6(5) . .
C6 Fe1 C4 C3 -83.6(2) . .
C10 Fe1 C4 C3 114.0(2) . .
C5 Fe1 C4 C3 -120.5(3) . .
C9 Fe1 C4 C3 159.8(2) . .
C2 Fe1 C4 C5 82.2(2) . .
C7 Fe1 C4 C5 136.2(3) . .
C11 Fe1 C4 C5 -172.65(18) . .
C3 Fe1 C4 C5 120.5(3) . .
C8 Fe1 C4 C5 -14.1(6) . .
C6 Fe1 C4 C5 36.94(19) . .
C10 Fe1 C4 C5 -125.5(2) . .
C9 Fe1 C4 C5 -79.7(3) . .
C3 C4 C5 C6 0.0(4) . .
Fe1 C4 C5 C6 -57.3(2) . .
C3 C4 C5 Fe1 57.3(2) . .
C2 Fe1 C5 C4 -82.5(2) . .
C7 Fe1 C5 C4 -132.6(3) . .
C11 Fe1 C5 C4 21.8(5) . .
C3 Fe1 C5 C4 -37.10(18) . .
C8 Fe1 C5 C4 175.62(18) . .
C6 Fe1 C5 C4 -121.0(3) . .
C10 Fe1 C5 C4 82.7(3) . .
C9 Fe1 C5 C4 128.5(2) . .
C2 Fe1 C5 C6 38.47(19) . .
C7 Fe1 C5 C6 -11.6(4) . .
C11 Fe1 C5 C6 142.8(4) . .
C3 Fe1 C5 C6 83.9(2) . .
C8 Fe1 C5 C6 -63.4(2) . .
C4 Fe1 C5 C6 121.0(3) . .
C10 Fe1 C5 C6 -156.3(2) . .
C9 Fe1 C5 C6 -110.5(2) . .
C4 C5 C6 C2 2.1(3) . .
Fe1 C5 C6 C2 -56.1(2) . .
C4 C5 C6 Fe1 58.2(2) . .
N1 C2 C6 C5 179.9(3) . .
C3 C2 C6 C5 -3.4(3) . .
Fe1 C2 C6 C5 59.1(2) . .
N1 C2 C6 Fe1 120.9(3) . .
C3 C2 C6 Fe1 -62.5(2) . .
C2 Fe1 C6 C5 -119.6(3) . .
C7 Fe1 C6 C5 174.36(19) . .
C11 Fe1 C6 C5 -159.3(3) . .
C3 Fe1 C6 C5 -80.0(2) . .
C8 Fe1 C6 C5 131.8(2) . .
C4 Fe1 C6 C5 -36.5(2) . .
C10 Fe1 C6 C5 79.3(5) . .
C9 Fe1 C6 C5 94.3(2) . .
C7 Fe1 C6 C2 -66.0(2) . .
C11 Fe1 C6 C2 -39.7(4) . .
C3 Fe1 C6 C2 39.58(18) . .
C8 Fe1 C6 C2 -108.56(19) . .
C4 Fe1 C6 C2 83.2(2) . .
C10 Fe1 C6 C2 -161.0(4) . .
C5 Fe1 C6 C2 119.6(3) . .
C9 Fe1 C6 C2 -146.06(19) . .
C1 N2 C7 C8 92.5(4) . .
C16 N2 C7 C8 -105.4(3) . .
C1 N2 C7 C11 -91.2(4) . .
C16 N2 C7 C11 70.8(4) . .
C1 N2 C7 Fe1 -1.1(5) . .
C16 N2 C7 Fe1 161.0(2) . .
C2 Fe1 C7 C8 -119.5(2) . .
C11 Fe1 C7 C8 117.2(3) . .
C3 Fe1 C7 C8 -158.19(19) . .
C6 Fe1 C7 C8 -81.5(2) . .
C4 Fe1 C7 C8 -169.1(3) . .
C10 Fe1 C7 C8 80.0(2) . .
C5 Fe1 C7 C8 -73.3(3) . .
C9 Fe1 C7 C8 37.1(2) . .
C2 Fe1 C7 N2 4.5(3) . .
C11 Fe1 C7 N2 -118.8(4) . .
C3 Fe1 C7 N2 -34.2(3) . .
C8 Fe1 C7 N2 124.0(4) . .
C6 Fe1 C7 N2 42.4(3) . .
C4 Fe1 C7 N2 -45.1(5) . .
C10 Fe1 C7 N2 -156.0(3) . .
C5 Fe1 C7 N2 50.6(5) . .
C9 Fe1 C7 N2 161.1(3) . .
C2 Fe1 C7 C11 123.3(2) . .
C3 Fe1 C7 C11 84.6(2) . .
C8 Fe1 C7 C11 -117.2(3) . .
C6 Fe1 C7 C11 161.26(19) . .
C4 Fe1 C7 C11 73.7(3) . .
C10 Fe1 C7 C11 -37.2(2) . .
C5 Fe1 C7 C11 169.5(3) . .
C9 Fe1 C7 C11 -80.1(2) . .
N2 C7 C8 C9 179.7(3) . .
C11 C7 C8 C9 3.0(3) . .
Fe1 C7 C8 C9 -59.4(2) . .
N2 C7 C8 Fe1 -120.9(3) . .
C11 C7 C8 Fe1 62.4(2) . .
C2 Fe1 C8 C9 -171.8(2) . .
C7 Fe1 C8 C9 119.7(3) . .
C11 Fe1 C8 C9 80.2(2) . .
C3 Fe1 C8 C9 160.8(3) . .
C6 Fe1 C8 C9 -128.8(2) . .
C4 Fe1 C8 C9 -81.0(6) . .
C10 Fe1 C8 C9 36.5(2) . .
C5 Fe1 C8 C9 -92.1(2) . .
C2 Fe1 C8 C7 68.5(2) . .
C11 Fe1 C8 C7 -39.56(19) . .
C3 Fe1 C8 C7 41.0(3) . .
C6 Fe1 C8 C7 111.49(19) . .
C4 Fe1 C8 C7 159.3(5) . .
C10 Fe1 C8 C7 -83.2(2) . .
C5 Fe1 C8 C7 148.14(19) . .
C9 Fe1 C8 C7 -119.7(3) . .
C7 C8 C9 C10 -1.9(4) . .
Fe1 C8 C9 C10 -58.3(2) . .
C7 C8 C9 Fe1 56.4(2) . .
C2 Fe1 C9 C10 136.6(3) . .
C7 Fe1 C9 C10 82.3(2) . .
C11 Fe1 C9 C10 37.0(2) . .
C3 Fe1 C9 C10 -15.0(6) . .
C8 Fe1 C9 C10 120.7(3) . .
C6 Fe1 C9 C10 -173.16(19) . .
C4 Fe1 C9 C10 -80.3(3) . .
C5 Fe1 C9 C10 -126.0(2) . .
C2 Fe1 C9 C8 15.9(4) . .
C7 Fe1 C9 C8 -38.3(2) . .
C11 Fe1 C9 C8 -83.7(2) . .
C3 Fe1 C9 C8 -135.7(5) . .
C6 Fe1 C9 C8 66.2(2) . .
C4 Fe1 C9 C8 159.1(2) . .
C10 Fe1 C9 C8 -120.7(3) . .
C5 Fe1 C9 C8 113.4(2) . .
C8 C9 C10 C11 0.1(4) . .
Fe1 C9 C10 C11 -57.2(2) . .
C8 C9 C10 Fe1 57.3(2) . .
C2 Fe1 C10 C9 -131.0(3) . .
C7 Fe1 C10 C9 -82.2(2) . .
C11 Fe1 C10 C9 -120.8(3) . .
C3 Fe1 C10 C9 175.44(19) . .
C8 Fe1 C10 C9 -37.08(19) . .
C6 Fe1 C10 C9 19.5(5) . .
C4 Fe1 C10 C9 128.1(2) . .
C5 Fe1 C10 C9 81.7(3) . .
C2 Fe1 C10 C11 -10.2(4) . .
C7 Fe1 C10 C11 38.5(2) . .
C3 Fe1 C10 C11 -63.8(2) . .
C8 Fe1 C10 C11 83.7(2) . .
C6 Fe1 C10 C11 140.3(4) . .
C4 Fe1 C10 C11 -111.1(2) . .
C5 Fe1 C10 C11 -157.6(2) . .
C9 Fe1 C10 C11 120.8(3) . .
C9 C10 C11 C7 1.8(4) . .
Fe1 C10 C11 C7 -56.6(2) . .
C9 C10 C11 Fe1 58.4(2) . .
C8 C7 C11 C10 -2.9(3) . .
N2 C7 C11 C10 -179.8(3) . .
Fe1 C7 C11 C10 59.6(2) . .
C8 C7 C11 Fe1 -62.6(2) . .
N2 C7 C11 Fe1 120.5(3) . .
C2 Fe1 C11 C10 175.1(2) . .
C7 Fe1 C11 C10 -119.6(3) . .
C3 Fe1 C11 C10 131.9(2) . .
C8 Fe1 C11 C10 -80.2(2) . .
C6 Fe1 C11 C10 -157.1(3) . .
C4 Fe1 C11 C10 94.1(2) . .
C5 Fe1 C11 C10 77.2(5) . .
C9 Fe1 C11 C10 -36.5(2) . .
C2 Fe1 C11 C7 -65.3(2) . .
C3 Fe1 C11 C7 -108.46(19) . .
C8 Fe1 C11 C7 39.40(18) . .
C6 Fe1 C11 C7 -37.5(4) . .
C4 Fe1 C11 C7 -146.32(19) . .
C10 Fe1 C11 C7 119.6(3) . .
C5 Fe1 C11 C7 -163.2(4) . .
C9 Fe1 C11 C7 83.1(2) . .
C1 N1 C12 C13 141.1(3) . .
C2 N1 C12 C13 -58.0(3) . .
N1 C12 C13 C14 -63.9(4) . .
N1 C12 C13 C15 173.3(3) . .
C1 N2 C16 C17 -143.5(3) . .
C7 N2 C16 C17 52.8(4) . .
N2 C16 C17 C18 63.3(4) . .
N2 C16 C17 C19 -173.5(3) . .
C1 Ir1 C1A C2A -170.0(3) . .
C5A Ir1 C1A C2A 68.6(3) . .
C6A Ir1 C1A C2A 105.3(3) . .
Cl1 Ir1 C1A C2A -92.1(2) . .
C1 Ir1 C1A C8A 68.6(6) . .
C5A Ir1 C1A C8A -52.8(4) . .
C6A Ir1 C1A C8A -16.1(3) . .
C2A Ir1 C1A C8A -121.4(5) . .
Cl1 Ir1 C1A C8A 146.6(3) . .
C8A C1A C2A C3A -1.7(6) . .
Ir1 C1A C2A C3A -104.3(4) . .
C8A C1A C2A Ir1 102.6(4) . .
C1 Ir1 C2A C1A 168.9(4) . .
C5A Ir1 C2A C1A -110.5(3) . .
C6A Ir1 C2A C1A -72.6(3) . .
Cl1 Ir1 C2A C1A 89.7(2) . .
C1 Ir1 C2A C3A -72.5(6) . .
C5A Ir1 C2A C3A 8.1(3) . .
C6A Ir1 C2A C3A 46.0(4) . .
C1A Ir1 C2A C3A 118.6(5) . .
Cl1 Ir1 C2A C3A -151.7(3) . .
C1A C2A C3A C4A 83.7(6) . .
Ir1 C2A C3A C4A 2.7(6) . .
C2A C3A C4A C5A -17.3(7) . .
C3A C4A C5A C6A -57.3(6) . .
C3A C4A C5A Ir1 23.9(5) . .
C1 Ir1 C5A C6A -93.8(2) . .
C1A Ir1 C5A C6A 69.1(2) . .
C2A Ir1 C5A C6A 103.9(2) . .
Cl1 Ir1 C5A C6A -179.8(2) . .
C1 Ir1 C5A C4A 145.2(3) . .
C6A Ir1 C5A C4A -121.0(4) . .
C1A Ir1 C5A C4A -51.9(3) . .
C2A Ir1 C5A C4A -17.0(3) . .
Cl1 Ir1 C5A C4A 59.3(4) . .
C4A C5A C6A C7A -1.9(6) . .
Ir1 C5A C6A C7A -105.9(4) . .
C4A C5A C6A Ir1 104.0(4) . .
C1 Ir1 C6A C5A 90.3(2) . .
C1A Ir1 C6A C5A -109.9(2) . .
C2A Ir1 C6A C5A -74.0(2) . .
Cl1 Ir1 C6A C5A 179.8(2) . .
C1 Ir1 C6A C7A -151.1(3) . .
C5A Ir1 C6A C7A 118.6(4) . .
C1A Ir1 C6A C7A 8.8(3) . .
C2A Ir1 C6A C7A 44.7(3) . .
Cl1 Ir1 C6A C7A -61.6(5) . .
C5A C6A C7A C8A 81.7(6) . .
Ir1 C6A C7A C8A 0.5(6) . .
C6A C7A C8A C1A -14.9(7) . .
C2A C1A C8A C7A -59.8(6) . .
Ir1 C1A C8A C7A 21.5(6) . .
C5B O1B C2B C3B -13.0(15) . .
O1B C2B C3B C4B 29.4(19) . .
C2B C3B C4B C5B -35(2) . .
C2B O1B C5B C4B -8.7(18) . .
C3B C4B C5B O1B 27(2) . .
C2C O1C C2C C3C -7.3(6) 2_656 .
O1C C2C C3C C3C 18.5(14) . 2_656
